data_7219869
loop_
_publ_author_name
'Zhang, Sheng'
'Liu, Xiangyu'
'Yang, Qi'
'Wei, Qing'
'Xie, Gang'
'Chen, Sanping'

_publ_section_title
;
 Mixed-metal--organic frameworks (M&#x2032;MOFs) from 1D to 3D based on
 the &#x201C;organic&#x201D; connectivity and the inorganic connectivity:
 syntheses, structures and magnetic properties
;
_journal_issue 17
_journal_name_full CrystEngComm
_journal_page_first 3312
_journal_paper_doi 10.1039/C5CE00126A
_journal_volume 17
_journal_year 2015
_chemical_formula_sum 'C12 H24 Ca2 Co N6 O24'
_chemical_formula_weight 775.46
_chemical_name_systematic
; 
 ? 
;
_space_group_IT_number 2
_symmetry_cell_setting triclinic
_symmetry_space_group_name_Hall '-P 1'
_symmetry_space_group_name_H-M 'P -1'
_atom_sites_solution_hydrogens geom
_atom_sites_solution_primary direct
_atom_sites_solution_secondary difmap
_audit_creation_method SHELXL-97
_audit_update_record
;
2015-03-10 deposited with the CCDC.
2015-03-11 downloaded from the CCDC.
;
_cell_angle_alpha 78.535(2)
_cell_angle_beta 84.941(2)
_cell_angle_gamma 76.907(2)
_cell_formula_units_Z 1
_cell_length_a 6.6762(9)
_cell_length_b 7.9864(11)
_cell_length_c 13.7450(19)
_cell_measurement_reflns_used 3524
_cell_measurement_temperature 296(2)
_cell_measurement_theta_max 25.10
_cell_measurement_theta_min 1.96
_cell_volume 698.86(17)
_computing_structure_refinement 'SHELXL-97 (Sheldrick, 1997)'
_computing_structure_solution 'SHELXS-97 (Sheldrick, 1990)'
_diffrn_ambient_temperature 296(2)
_diffrn_measured_fraction_theta_full 0.990
_diffrn_measured_fraction_theta_max 0.990
_diffrn_radiation_monochromator graphite
_diffrn_radiation_source 'fine-focus sealed tube'
_diffrn_radiation_type MoK\a
_diffrn_radiation_wavelength 0.71073
_diffrn_reflns_av_R_equivalents 0.0267
_diffrn_reflns_av_sigmaI/netI 0.0627
_diffrn_reflns_limit_h_max 7
_diffrn_reflns_limit_h_min -7
_diffrn_reflns_limit_k_max 9
_diffrn_reflns_limit_k_min -9
_diffrn_reflns_limit_l_max 12
_diffrn_reflns_limit_l_min -16
_diffrn_reflns_number 3532
_diffrn_reflns_theta_full 25.00
_diffrn_reflns_theta_max 25.00
_diffrn_reflns_theta_min 1.51
_exptl_absorpt_coefficient_mu 1.093
_exptl_absorpt_correction_T_max 0.9019
_exptl_absorpt_correction_T_min 0.7973
_exptl_absorpt_correction_type multi-scan
_exptl_absorpt_process_details SADABS
_exptl_crystal_colour pink
_exptl_crystal_density_diffrn 1.843
_exptl_crystal_density_method 'not measured'
_exptl_crystal_description block
_exptl_crystal_F_000 397
_exptl_crystal_size_max 0.27
_exptl_crystal_size_mid 0.19
_exptl_crystal_size_min 0.12
_refine_diff_density_max 0.393
_refine_diff_density_min -0.616
_refine_diff_density_rms 0.097
_refine_ls_extinction_method none
_refine_ls_goodness_of_fit_ref 1.000
_refine_ls_hydrogen_treatment constr
_refine_ls_matrix_type full
_refine_ls_number_parameters 205
_refine_ls_number_reflns 2435
_refine_ls_number_restraints 0
_refine_ls_restrained_S_all 1.000
_refine_ls_R_factor_all 0.0787
_refine_ls_R_factor_gt 0.0563
_refine_ls_shift/su_max 0.000
_refine_ls_shift/su_mean 0.000
_refine_ls_structure_factor_coef Fsqd
_refine_ls_weighting_details 'calc w=1/[\s^2^(Fo^2^)+(0.0700P)^2^+1.1439P] where P=(Fo^2^+2Fc^2^)/3'
_refine_ls_weighting_scheme calc
_refine_ls_wR_factor_gt 0.1378
_refine_ls_wR_factor_ref 0.1508
_reflns_number_gt 1825
_reflns_number_total 2435
_reflns_threshold_expression >2sigma(I)
_cod_data_source_file c5ce00126a2.cif
_cod_data_source_block 1
_cod_depositor_comments 'Adding full bibliography for 7219869--7219878.cif.'
_cod_original_sg_symbol_H-M p-1
_cod_database_code 7219869

loop_
_symmetry_equiv_pos_as_xyz
'x, y, z'
'-x, -y, -z'

loop_
_atom_site_label
_atom_site_type_symbol
_atom_site_fract_x
_atom_site_fract_y
_atom_site_fract_z
_atom_site_U_iso_or_equiv
_atom_site_adp_type
_atom_site_occupancy
_atom_site_symmetry_multiplicity
_atom_site_calc_flag
_atom_site_refinement_flags
Co1 Co 0.5000 0.5000 0.0000 0.0273(3) Uani 1 2 d S
Ca1 Ca 0.35636(14) 0.16033(12) 0.59027(7) 0.0245(3) Uani 1 1 d .
O1 O 0.6143(5) 0.5055(5) 0.1339(3) 0.0327(9) Uani 1 1 d .
O2 O 0.5800(6) 0.4157(5) 0.2975(3) 0.0379(9) Uani 1 1 d .
O5 O 0.4037(5) 0.1053(4) 0.4176(3) 0.0321(8) Uani 1 1 d .
O6 O 0.1890(6) 0.3544(5) 0.4306(3) 0.0385(9) Uani 1 1 d .
O7 O 0.3003(6) 0.7461(5) 0.0016(3) 0.0387(9) Uani 1 1 d .
H2 H 0.3588 0.8228 -0.0206 0.058 Uiso 1 1 d R
O10 O 0.3024(6) 0.0211(5) 0.7683(3) 0.0433(10) Uani 1 1 d .
O11 O 0.6369(7) 0.3082(6) 0.5231(4) 0.0611(13) Uani 1 1 d .
O13 O 0.0549(6) 0.0494(6) 0.5932(3) 0.0531(12) Uani 1 1 d .
O18 O 0.1615(6) 0.4077(5) 0.6505(3) 0.0480(11) Uani 1 1 d .
O20 O 0.5506(6) 0.1562(5) 0.7371(3) 0.0394(9) Uani 1 1 d .
O169 O 0.4860(7) 0.0339(5) 0.8890(3) 0.0514(11) Uani 1 1 d .
N1 N 0.3003(6) 0.3747(5) 0.1006(3) 0.0266(9) Uani 1 1 d .
N2 N 0.0868(6) 0.1989(5) 0.2540(3) 0.0310(10) Uani 1 1 d .
N112 N 0.4455(7) 0.0699(5) 0.8004(3) 0.0346(11) Uani 1 1 d .
C1 C 0.2414(7) 0.2696(6) 0.2727(4) 0.0251(11) Uani 1 1 d .
C2 C 0.3501(7) 0.3573(6) 0.1957(4) 0.0235(10) Uani 1 1 d .
C3 C 0.1458(8) 0.3076(7) 0.0827(4) 0.0315(12) Uani 1 1 d .
H11 H 0.1087 0.3202 0.0176 0.038 Uiso 1 1 calc R
C4 C 0.0390(8) 0.2193(7) 0.1589(4) 0.0350(13) Uani 1 1 d .
H12 H -0.0682 0.1731 0.1441 0.042 Uiso 1 1 calc R
C5 C 0.5307(8) 0.4328(6) 0.2108(4) 0.0280(11) Uani 1 1 d .
C9 C 0.2839(7) 0.2445(6) 0.3810(4) 0.0267(11) Uani 1 1 d .
O21 O 0.1243(7) 0.7544(6) 0.1819(3) 0.0639(13) Uani 1 1 d .
H1 H 0.2272 0.7542 0.0627 0.096 Uiso 1 1 d R
H9 H 0.2178 0.7702 0.2179 0.096 Uiso 1 1 d R
H10 H 0.0601 0.7163 0.2381 0.096 Uiso 1 1 d R
H6 H 0.2352 0.4689 0.6679 0.096 Uiso 1 1 d R
H5 H 0.0439 0.4618 0.6316 0.096 Uiso 1 1 d R
H4 H 0.0206 -0.0227 0.6430 0.096 Uiso 1 1 d R
H3 H -0.0691 0.1116 0.5620 0.096 Uiso 1 1 d R
H8 H 0.6535 0.3492 0.4605 0.096 Uiso 1 1 d R
H7 H 0.6908 0.3696 0.5569 0.096 Uiso 1 1 d R

loop_
_atom_site_aniso_label
_atom_site_aniso_U_11
_atom_site_aniso_U_22
_atom_site_aniso_U_33
_atom_site_aniso_U_23
_atom_site_aniso_U_13
_atom_site_aniso_U_12
Co1 0.0316(6) 0.0313(6) 0.0195(6) 0.0011(4) 0.0007(4) -0.0136(4)
Ca1 0.0270(6) 0.0234(5) 0.0210(6) -0.0017(4) 0.0014(4) -0.0041(4)
O1 0.041(2) 0.039(2) 0.024(2) -0.0014(16) 0.0009(16) -0.0227(18)
O2 0.051(2) 0.044(2) 0.025(2) 0.0008(17) -0.0072(17) -0.0273(19)
O5 0.038(2) 0.0246(19) 0.025(2) 0.0030(15) -0.0055(16) 0.0042(16)
O6 0.041(2) 0.037(2) 0.026(2) -0.0036(17) 0.0006(17) 0.0124(17)
O7 0.042(2) 0.037(2) 0.036(2) 0.0009(17) -0.0004(18) -0.0115(18)
O10 0.047(2) 0.059(3) 0.031(2) -0.0049(19) -0.0034(18) -0.031(2)
O11 0.059(3) 0.054(3) 0.066(3) 0.013(2) -0.002(2) -0.025(2)
O13 0.055(3) 0.076(3) 0.034(2) 0.010(2) -0.006(2) -0.042(2)
O18 0.039(2) 0.041(2) 0.069(3) -0.027(2) -0.016(2) 0.0018(18)
O20 0.043(2) 0.040(2) 0.036(2) 0.0016(18) -0.0019(18) -0.0184(19)
O169 0.081(3) 0.053(3) 0.026(2) -0.0005(19) -0.018(2) -0.025(2)
N1 0.035(2) 0.028(2) 0.020(2) -0.0033(17) -0.0016(18) -0.0120(19)
N2 0.029(2) 0.029(2) 0.031(3) 0.0072(19) -0.0027(19) -0.0077(19)
N112 0.048(3) 0.026(2) 0.029(3) -0.006(2) -0.002(2) -0.006(2)
C1 0.032(3) 0.016(2) 0.024(3) 0.000(2) -0.006(2) -0.001(2)
C2 0.033(3) 0.019(2) 0.021(3) -0.004(2) -0.006(2) -0.009(2)
C3 0.037(3) 0.036(3) 0.022(3) 0.001(2) -0.008(2) -0.012(2)
C4 0.035(3) 0.038(3) 0.032(3) 0.003(2) -0.010(2) -0.015(2)
C5 0.035(3) 0.023(3) 0.027(3) -0.003(2) -0.007(2) -0.009(2)
C9 0.027(3) 0.027(3) 0.024(3) 0.001(2) -0.001(2) -0.008(2)
O21 0.059(3) 0.093(4) 0.049(3) -0.023(3) 0.011(2) -0.031(3)

loop_
_atom_type_symbol
_atom_type_description
_atom_type_scat_dispersion_real
_atom_type_scat_dispersion_imag
_atom_type_scat_source
C C 0.0033 0.0016 'International Tables Vol C Tables 4.2.6.8 and 6.1.1.4'
H H 0.0000 0.0000 'International Tables Vol C Tables 4.2.6.8 and 6.1.1.4'
Ca Ca 0.2262 0.3064 'International Tables Vol C Tables 4.2.6.8 and 6.1.1.4'
Co Co 0.3494 0.9721 'International Tables Vol C Tables 4.2.6.8 and 6.1.1.4'
N N 0.0061 0.0033 'International Tables Vol C Tables 4.2.6.8 and 6.1.1.4'
O O 0.0106 0.0060 'International Tables Vol C Tables 4.2.6.8 and 6.1.1.4'

loop_
_geom_angle_atom_site_label_1
_geom_angle_atom_site_label_2
_geom_angle_atom_site_label_3
_geom_angle
_geom_angle_site_symmetry_1
_geom_angle_site_symmetry_3
O1 Co1 O1 180 . 2_665
O1 Co1 N1 100.89(14) . 2_665
O1 Co1 N1 79.11(14) 2_665 2_665
O1 Co1 N1 79.11(14) . .
O1 Co1 N1 100.89(14) 2_665 .
N1 Co1 N1 180 2_665 .
O1 Co1 O7 90.80(14) . .
O1 Co1 O7 89.20(14) 2_665 .
N1 Co1 O7 88.98(15) 2_665 .
N1 Co1 O7 91.02(15) . .
O1 Co1 O7 89.20(14) . 2_665
O1 Co1 O7 90.80(14) 2_665 2_665
N1 Co1 O7 91.02(15) 2_665 2_665
N1 Co1 O7 88.98(15) . 2_665
O7 Co1 O7 180 . 2_665
O18 Ca1 O5 161.04(14) . 2_656
O18 Ca1 O13 90.20(15) . .
O5 Ca1 O13 96.93(15) 2_656 .
O18 Ca1 O11 92.99(16) . .
O5 Ca1 O11 86.66(14) 2_656 .
O13 Ca1 O11 158.92(16) . .
O18 Ca1 O5 128.96(14) . .
O5 Ca1 O5 69.49(13) 2_656 .
O13 Ca1 O5 83.83(13) . .
O11 Ca1 O5 77.97(15) . .
O18 Ca1 O20 78.62(13) . .
O5 Ca1 O20 82.99(13) 2_656 .
O13 Ca1 O20 125.93(13) . .
O11 Ca1 O20 75.08(14) . .
O5 Ca1 O20 142.30(13) . .
O18 Ca1 O10 80.93(15) . .
O5 Ca1 O10 83.93(13) 2_656 .
O13 Ca1 O10 75.27(13) . .
O11 Ca1 O10 125.81(15) . .
O5 Ca1 O10 143.84(13) . .
O20 Ca1 O10 50.84(12) . .
O18 Ca1 O6 77.70(13) . .
O5 Ca1 O6 120.79(12) 2_656 .
O13 Ca1 O6 79.82(13) . .
O11 Ca1 O6 80.52(14) . .
O5 Ca1 O6 51.32(11) . .
O20 Ca1 O6 144.79(13) . .
O10 Ca1 O6 146.91(13) . .
O18 Ca1 Ca1 162.47(12) . 2_656
O5 Ca1 Ca1 35.67(8) 2_656 2_656
O13 Ca1 Ca1 90.27(12) . 2_656
O11 Ca1 Ca1 80.54(12) . 2_656
O5 Ca1 Ca1 33.82(7) . 2_656
O20 Ca1 Ca1 114.84(10) . 2_656
O10 Ca1 Ca1 116.09(10) . 2_656
O6 Ca1 Ca1 85.13(8) . 2_656
C5 O1 Co1 116.8(3) . .
C9 O5 Ca1 154.2(3) . 2_656
C9 O5 Ca1 95.2(3) . .
Ca1 O5 Ca1 110.51(13) 2_656 .
C9 O6 Ca1 89.8(3) . .
Co1 O7 H2 110.4 . .
Co1 O7 H1 113.4 . .
H2 O7 H1 116.0 . .
N112 O10 Ca1 95.7(3) . .
Ca1 O11 H8 122.6 . .
Ca1 O11 H7 123.3 . .
H8 O11 H7 108.0 . .
Ca1 O13 H4 121.6 . .
Ca1 O13 H3 125.2 . .
H4 O13 H3 106.6 . .
Ca1 O18 H6 113.1 . .
Ca1 O18 H5 124.5 . .
H6 O18 H5 115.7 . .
N112 O20 Ca1 96.7(3) . .
C3 N1 C2 118.6(4) . .
C3 N1 Co1 129.5(3) . .
C2 N1 Co1 111.9(3) . .
C4 N2 C1 117.7(4) . .
O169 N112 O10 122.3(5) . .
O169 N112 O20 120.9(5) . .
O10 N112 O20 116.8(4) . .
N2 C1 C2 121.0(5) . .
N2 C1 C9 114.8(4) . .
C2 C1 C9 124.3(4) . .
N1 C2 C1 120.2(4) . .
N1 C2 C5 115.9(4) . .
C1 C2 C5 123.8(4) . .
N1 C3 C4 121.3(5) . .
N1 C3 H11 119.3 . .
C4 C3 H11 119.3 . .
N2 C4 C3 121.2(5) . .
N2 C4 H12 119.4 . .
C3 C4 H12 119.4 . .
O2 C5 O1 127.2(5) . .
O2 C5 C2 116.7(4) . .
O1 C5 C2 116.2(4) . .
O6 C9 O5 123.6(5) . .
O6 C9 C1 119.1(4) . .
O5 C9 C1 117.1(4) . .
H9 O21 H10 87.5 . .

loop_
_geom_bond_atom_site_label_1
_geom_bond_atom_site_label_2
_geom_bond_distance
_geom_bond_site_symmetry_2
Co1 O1 2.066(3) .
Co1 O1 2.066(3) 2_665
Co1 N1 2.103(4) 2_665
Co1 N1 2.103(4) .
Co1 O7 2.113(4) .
Co1 O7 2.113(4) 2_665
Ca1 O18 2.361(4) .
Ca1 O5 2.366(3) 2_656
Ca1 O13 2.370(4) .
Ca1 O11 2.453(4) .
Ca1 O5 2.479(4) .
Ca1 O20 2.484(4) .
Ca1 O10 2.510(4) .
Ca1 O6 2.600(4) .
O1 C5 1.251(6) .
O2 C5 1.237(6) .
O5 C9 1.255(6) .
O5 Ca1 2.366(3) 2_656
O6 C9 1.244(6) .
O7 H2 0.7965 .
O7 H1 0.9407 .
O10 N112 1.253(6) .
O11 H8 0.8647 .
O11 H7 0.8865 .
O13 H4 0.8541 .
O13 H3 0.9524 .
O18 H6 0.8451 .
O18 H5 0.8415 .
O20 N112 1.264(5) .
O169 N112 1.234(6) .
N1 C3 1.326(6) .
N1 C2 1.350(6) .
N2 C4 1.343(7) .
N2 C1 1.348(6) .
C1 C2 1.392(6) .
C1 C9 1.505(7) .
C2 C5 1.511(7) .
C3 C4 1.380(7) .
C3 H11 0.9300 .
C4 H12 0.9300 .
O21 H9 0.8745 .
O21 H10 0.8831 .
